data_2208994
loop_
_publ_author_name
'G. Senthil Kumar'
'K. Chinnakali'
'M. Gayatri Swaroop'
'P. Rajakumar'
'Hoong-Kun Fun'

_publ_section_title
1,9-Diazahexacyclo[17.6.1.1^3,7^.1^9,16^.0^10,15^.0^20,25^]hexacosa-3,5,7(26),10(15),11,13,16(27),17,19(28),20(25),21,23-dodecaene
_journal_coeditor_code SJ2029
_journal_issue 5
_journal_name_full 'Acta Crystallographica Section E'
_journal_page_first o1809
_journal_page_last o1811
_journal_paper_doi 10.1107/S1600536806010919
_journal_volume 62
_journal_year 2006
_chemical_formula_iupac 'C26 H20 N2'
_chemical_formula_moiety 'C26 H20 N2'
_chemical_formula_sum 'C26 H20 N2'
_chemical_formula_weight 360.44
_chemical_name_systematic
;
Dibenzo[a-4,5;a'-10,11]-3,12-diazatetracyclo[12.3.1.1^3,6^.1^9,12^]
eicosa-6(19),7,9(20),14(18),15,17-hexene
;
_space_group_IT_number 15
_symmetry_cell_setting monoclinic
_symmetry_space_group_name_Hall '-C 2yc'
_symmetry_space_group_name_H-M 'C 1 2/c 1'
_atom_sites_solution_hydrogens geom
_atom_sites_solution_primary direct
_atom_sites_solution_secondary difmap
_audit_creation_method SHELXL97
_cell_angle_alpha 90.00
_cell_angle_beta 112.635(4)
_cell_angle_gamma 90.00
_cell_formula_units_Z 4
_cell_length_a 19.6434(9)
_cell_length_b 11.2843(5)
_cell_length_c 9.0441(3)
_cell_measurement_reflns_used 1440
_cell_measurement_temperature 293(2)
_cell_measurement_theta_max 21.243
_cell_measurement_theta_min 2.246
_cell_volume 1850.32(14)
_computing_cell_refinement APEX2
_computing_data_collection 'APEX2 (Bruker, 2005)'
_computing_data_reduction 'SAINT (Bruker, 2005)'
_computing_molecular_graphics SHELXTL
_computing_publication_material 'SHELXTL and PLATON (Spek, 2003)'
_computing_structure_refinement SHELXTL
_computing_structure_solution 'SHELXTL (Sheldrick, 1998)'
_diffrn_ambient_temperature 293(2)
_diffrn_detector_area_resol_mean 8.33
_diffrn_measured_fraction_theta_full 0.997
_diffrn_measured_fraction_theta_max 0.997
_diffrn_measurement_device_type 'Bruker SMART APEX2 CCD area-detector'
_diffrn_measurement_method \w
_diffrn_radiation_monochromator graphite
_diffrn_radiation_source 'fine-focus sealed tube'
_diffrn_radiation_type MoK\a
_diffrn_radiation_wavelength 0.71073
_diffrn_reflns_av_R_equivalents 0.0670
_diffrn_reflns_av_sigmaI/netI 0.0622
_diffrn_reflns_limit_h_max 28
_diffrn_reflns_limit_h_min -28
_diffrn_reflns_limit_k_max 15
_diffrn_reflns_limit_k_min -16
_diffrn_reflns_limit_l_max 12
_diffrn_reflns_limit_l_min -12
_diffrn_reflns_number 13509
_diffrn_reflns_theta_full 30.80
_diffrn_reflns_theta_max 30.80
_diffrn_reflns_theta_min 2.13
_diffrn_standards_number 0
_exptl_absorpt_coefficient_mu 0.076
_exptl_absorpt_correction_T_max 0.9926
_exptl_absorpt_correction_T_min 0.7615
_exptl_absorpt_correction_type multi-scan
_exptl_absorpt_process_details '(SADABS; Bruker, 2005)'
_exptl_crystal_colour colourless
_exptl_crystal_density_diffrn 1.294
_exptl_crystal_density_method 'not measured'
_exptl_crystal_description Needle
_exptl_crystal_F_000 760
_exptl_crystal_size_max 0.57
_exptl_crystal_size_mid 0.16
_exptl_crystal_size_min 0.10
_refine_diff_density_max 0.165
_refine_diff_density_min -0.175
_refine_ls_extinction_coef 0.0035(9)
_refine_ls_extinction_expression Fc^*^=kFc[1+0.001xFc^2^\l^3^/sin(2\q)]^-1/4^
_refine_ls_extinction_method 'SHELXTL (Sheldrick, 1998)'
_refine_ls_goodness_of_fit_ref 0.969
_refine_ls_hydrogen_treatment constr
_refine_ls_matrix_type full
_refine_ls_number_parameters 129
_refine_ls_number_reflns 2891
_refine_ls_number_restraints 0
_refine_ls_restrained_S_all 0.969
_refine_ls_R_factor_all 0.1324
_refine_ls_R_factor_gt 0.0514
_refine_ls_shift/su_max 0.001
_refine_ls_shift/su_mean 0.000
_refine_ls_structure_factor_coef Fsqd
_refine_ls_weighting_details 'calc w = 1/[\s^2^(Fo^2^)+(0.0658P)^2^] where P=(Fo^2^+2Fc^2^)/3'
_refine_ls_weighting_scheme calc
_refine_ls_wR_factor_gt 0.1204
_refine_ls_wR_factor_ref 0.1543
_reflns_number_gt 1316
_reflns_number_total 2891
_reflns_threshold_expression I>2\s(I)
_cod_data_source_file sj2029.cif
_cod_data_source_block I
_cod_depositor_comments
;
The following automatic conversions were performed:
'_symmetry_cell_setting' value 'Monoclinic' changed to 'monoclinic'
according to '/home/saulius/struct/CIF-dictionaries/cif_core.dic'
dictionary named 'cif_core.dic' version 2.4.1 from 2010-06-29.

Automatic conversion script
Id: cif_fix_enum 1527 2010-12-29 10:47:43Z saulius 

The following automatic conversions were performed:

'_symmetry_cell_setting' value 'Monoclinic' changed to 'monoclinic'
according to /home/saulius/struct/CIF-dictionaries/cif_core.dic
dictionary named 'cif_core.dic' version 2.4.1 from 2010-06-29.

Automatic conversion script
Id: cif_fix_values 1715 2011-07-08 13:25:40Z adriana 
;
_cod_original_cell_volume 1850.32(13)
_cod_original_sg_symbol_H-M 'C 2/c'
_cod_database_code 2208994
_cod_database_fobs_code 2208994

loop_
_symmetry_equiv_pos_as_xyz
'x, y, z'
'-x, y, -z+1/2'
'x+1/2, y+1/2, z'
'-x+1/2, y+1/2, -z+1/2'
'-x, -y, -z'
'x, -y, z-1/2'
'-x+1/2, -y+1/2, -z'
'x+1/2, -y+1/2, z-1/2'

loop_
_atom_site_type_symbol
_atom_site_label
_atom_site_fract_x
_atom_site_fract_y
_atom_site_fract_z
_atom_site_U_iso_or_equiv
_atom_site_adp_type
_atom_site_calc_flag
_atom_site_refinement_flags
_atom_site_occupancy
N N1 0.37824(7) 0.30926(11) 0.05131(15) 0.0495(4) Uani d . 1
C C1 0.42547(9) 0.21631(14) 0.0625(2) 0.0539(4) Uani d . 1
H H1 0.4582 0.2135 0.0107 0.065 Uiso calc R 1
C C2 0.41798(9) 0.12908(14) 0.1595(2) 0.0532(4) Uani d . 1
C C3 0.36182(9) 0.16900(14) 0.21269(19) 0.0509(4) Uani d . 1
C C4 0.32884(10) 0.12107(16) 0.3115(2) 0.0634(5) Uani d . 1
H H4 0.3428 0.0468 0.3579 0.076 Uiso calc R 1
C C5 0.27535(11) 0.18558(19) 0.3390(2) 0.0713(6) Uani d . 1
H H5 0.2525 0.1537 0.4030 0.086 Uiso calc R 1
C C6 0.25482(10) 0.29821(18) 0.2723(2) 0.0686(5) Uani d . 1
H H6 0.2188 0.3401 0.2935 0.082 Uiso calc R 1
C C7 0.28656(9) 0.34807(16) 0.17651(19) 0.0572(5) Uani d . 1
H H7 0.2730 0.4233 0.1330 0.069 Uiso calc R 1
C C8 0.33969(8) 0.28272(14) 0.14635(18) 0.0473(4) Uani d . 1
C C9 0.38667(9) 0.42826(14) -0.0023(2) 0.0558(5) Uani d . 1
H H9A 0.3397 0.4692 -0.0361 0.067 Uiso calc R 1
H H9B 0.4004 0.4225 -0.0942 0.067 Uiso calc R 1
C C10 0.44456(8) 0.49999(13) 0.12796(18) 0.0472(4) Uani d . 1
C C11 0.44502(9) 0.62272(14) 0.1287(2) 0.0564(5) Uani d . 1
H H11 0.4086 0.6647 0.0483 0.068 Uiso calc R 1
C C12 0.5000 0.6822(2) 0.2500 0.0634(7) Uani d S 1
H H12 0.5000 0.7646 0.2500 0.076 Uiso calc SR 1
C C13 0.5000 0.44210(19) 0.2500 0.0508(6) Uani d S 1
H H13 0.5000 0.3597 0.2500 0.061 Uiso calc SR 1
C C14 0.46359(9) 0.02190(14) 0.2112(2) 0.0685(6) Uani d . 1
H H14 0.4398 -0.0511 0.1880 0.082 Uiso calc R 1

loop_
_atom_site_aniso_label
_atom_site_aniso_U_11
_atom_site_aniso_U_22
_atom_site_aniso_U_33
_atom_site_aniso_U_12
_atom_site_aniso_U_13
_atom_site_aniso_U_23
N1 0.0499(8) 0.0388(7) 0.0492(8) -0.0014(6) 0.0072(6) 0.0011(6)
C1 0.0499(9) 0.0436(9) 0.0619(11) -0.0023(8) 0.0144(8) -0.0062(8)
C2 0.0485(9) 0.0368(9) 0.0624(10) -0.0033(7) 0.0082(8) -0.0036(8)
C3 0.0493(9) 0.0431(9) 0.0485(9) -0.0099(7) 0.0058(8) -0.0023(7)
C4 0.0678(11) 0.0519(10) 0.0603(11) -0.0146(9) 0.0135(10) 0.0006(9)
C5 0.0727(13) 0.0760(14) 0.0667(12) -0.0172(11) 0.0286(10) -0.0112(11)
C6 0.0611(11) 0.0699(14) 0.0693(12) -0.0047(10) 0.0188(10) -0.0171(10)
C7 0.0518(10) 0.0540(10) 0.0541(10) -0.0026(8) 0.0074(9) -0.0069(8)
C8 0.0441(9) 0.0427(9) 0.0442(9) -0.0050(7) 0.0048(7) -0.0027(7)
C9 0.0600(10) 0.0446(9) 0.0520(10) 0.0007(8) 0.0096(8) 0.0083(8)
C10 0.0530(9) 0.0384(8) 0.0477(9) 0.0018(7) 0.0165(8) 0.0032(7)
C11 0.0627(11) 0.0415(9) 0.0598(10) 0.0056(8) 0.0178(9) 0.0072(8)
C12 0.0803(18) 0.0313(11) 0.0731(17) 0.000 0.0237(15) 0.000
C13 0.0563(13) 0.0331(11) 0.0512(13) 0.000 0.0078(11) 0.000
C14 0.0624(10) 0.0332(9) 0.0965(15) -0.0044(8) 0.0158(11) -0.0024(9)

loop_
_atom_type_symbol
_atom_type_description
_atom_type_scat_dispersion_real
_atom_type_scat_dispersion_imag
_atom_type_scat_source
C C 0.0033 0.0016 'International Tables Vol C Tables 4.2.6.8 and 6.1.1.4'
H H 0.0000 0.0000 'International Tables Vol C Tables 4.2.6.8 and 6.1.1.4'
N N 0.0061 0.0033 'International Tables Vol C Tables 4.2.6.8 and 6.1.1.4'

loop_
_geom_angle_atom_site_label_1
_geom_angle_atom_site_label_2
_geom_angle_atom_site_label_3
_geom_angle_site_symmetry_1
_geom_angle_site_symmetry_3
_geom_angle
_geom_angle_publ_flag
C1 N1 C8 . . 107.73(13) y
C1 N1 C9 . . 124.46(14) y
C8 N1 C9 . . 124.52(14) y
C2 C1 N1 . . 111.13(15) ?
C2 C1 H1 . . 124.4 ?
N1 C1 H1 . . 124.4 ?
C1 C2 C3 . . 106.04(14) ?
C1 C2 C14 . . 126.53(16) ?
C3 C2 C14 . . 127.17(15) ?
C4 C3 C8 . . 118.70(16) ?
C4 C3 C2 . . 134.24(16) ?
C8 C3 C2 . . 107.05(14) ?
C5 C4 C3 . . 118.95(18) ?
C5 C4 H4 . . 120.5 ?
C3 C4 H4 . . 120.5 ?
C4 C5 C6 . . 121.06(19) ?
C4 C5 H5 . . 119.5 ?
C6 C5 H5 . . 119.5 ?
C7 C6 C5 . . 121.41(18) ?
C7 C6 H6 . . 119.3 ?
C5 C6 H6 . . 119.3 ?
C6 C7 C8 . . 117.80(17) ?
C6 C7 H7 . . 121.1 ?
C8 C7 H7 . . 121.1 ?
N1 C8 C7 . . 129.92(15) ?
N1 C8 C3 . . 107.99(14) ?
C7 C8 C3 . . 122.07(15) ?
N1 C9 C10 . . 112.33(13) y
N1 C9 H9A . . 109.1 ?
C10 C9 H9A . . 109.1 ?
N1 C9 H9B . . 109.1 ?
C10 C9 H9B . . 109.1 ?
H9A C9 H9B . . 107.9 ?
C13 C10 C11 . . 117.87(16) ?
C13 C10 C9 . . 119.53(14) ?
C11 C10 C9 . . 122.59(15) ?
C12 C11 C10 . . 119.43(17) ?
C12 C11 H11 . . 120.3 ?
C10 C11 H11 . . 120.3 ?
C11 C12 C11 . 2_655 121.9(2) ?
C11 C12 H12 . . 119.1 ?
C11 C12 H12 2_655 . 119.1 ?
C10 C13 C10 2_655 . 123.5(2) ?
C10 C13 H13 2_655 . 118.2 ?
C10 C13 H13 . . 118.2 ?
C14 C14 C2 2_655 . 124.63(9) y
C14 C14 H14 2_655 . 117.7 ?
C2 C14 H14 . . 117.7 ?

loop_
_geom_bond_atom_site_label_1
_geom_bond_atom_site_label_2
_geom_bond_site_symmetry_2
_geom_bond_distance
_geom_bond_publ_flag
N1 C1 . 1.378(2) y
N1 C8 . 1.379(2) y
N1 C9 . 1.459(2) y
C1 C2 . 1.363(2) y
C1 H1 . 0.93 ?
C2 C3 . 1.435(2) y
C2 C14 . 1.470(2) y
C3 C4 . 1.399(2) y
C3 C8 . 1.412(2) y
C4 C5 . 1.377(2) y
C4 H4 . 0.93 ?
C5 C6 . 1.398(3) y
C5 H5 . 0.93 ?
C6 C7 . 1.368(2) y
C6 H6 . 0.93 ?
C7 C8 . 1.388(2) y
C7 H7 . 0.93 ?
C9 C10 . 1.518(2) ?
C9 H9A . 0.97 ?
C9 H9B . 0.97 ?
C10 C13 . 1.3805(18) ?
C10 C11 . 1.385(2) ?
C11 C12 . 1.381(2) ?
C11 H11 . 0.93 ?
C12 C11 2_655 1.381(2) ?
C12 H12 . 0.93 ?
C13 C10 2_655 1.3805(18) ?
C13 H13 . 0.93 ?
C14 C14 2_655 1.329(3) y
C14 H14 . 0.93 ?

loop_
_geom_hbond_atom_site_label_D
_geom_hbond_atom_site_label_H
_geom_hbond_atom_site_label_A
_geom_hbond_site_symmetry_A
_geom_hbond_distance_DH
_geom_hbond_distance_HA
_geom_hbond_distance_DA
_geom_hbond_angle_DHA
C13 H13 N1 . 0.93 2.44 2.8087(18) 103
C13 H13 N1 2_655 0.93 2.44 2.8087(18) 103
C9 H9B Cg2 5_665 0.97 2.82 3.7184(19) 154
C9 H9B Cg2 6_565 0.97 2.82 3.7184(19) 154
C13 H13 Cg1 1_555 0.93 2.62 3.2625(18) 127
C13 H13 Cg1 2_655 0.93 2.62 3.2625(18) 127

loop_
_geom_torsion_atom_site_label_1
_geom_torsion_atom_site_label_2
_geom_torsion_atom_site_label_3
_geom_torsion_atom_site_label_4
_geom_torsion_site_symmetry_4
_geom_torsion
C8 N1 C1 C2 . 1.12(17)
C9 N1 C1 C2 . 161.33(14)
N1 C1 C2 C3 . 0.38(18)
N1 C1 C2 C14 . -174.05(14)
C1 C2 C3 C4 . 179.50(17)
C14 C2 C3 C4 . -6.1(3)
C1 C2 C3 C8 . -1.69(17)
C14 C2 C3 C8 . 172.69(15)
C8 C3 C4 C5 . 0.8(2)
C2 C3 C4 C5 . 179.54(16)
C3 C4 C5 C6 . -1.2(3)
C4 C5 C6 C7 . 0.5(3)
C5 C6 C7 C8 . 0.5(2)
C1 N1 C8 C7 . 179.24(15)
C9 N1 C8 C7 . 19.0(2)
C1 N1 C8 C3 . -2.17(16)
C9 N1 C8 C3 . -162.37(13)
C6 C7 C8 N1 . 177.61(14)
C6 C7 C8 C3 . -0.8(2)
C4 C3 C8 N1 . -178.58(13)
C2 C3 C8 N1 . 2.39(16)
C4 C3 C8 C7 . 0.1(2)
C2 C3 C8 C7 . -178.88(13)
C1 N1 C9 C10 . -78.79(19)
C8 N1 C9 C10 . 78.17(17)
N1 C9 C10 C13 . 24.37(19)
N1 C9 C10 C11 . -156.67(15)
C13 C10 C11 C12 . -0.2(2)
C9 C10 C11 C12 . -179.14(12)
C10 C11 C12 C11 2_655 0.09(11)
C11 C10 C13 C10 2_655 0.08(11)
C9 C10 C13 C10 2_655 179.09(15)
C1 C2 C14 C14 2_655 57.1(3)
C3 C2 C14 C14 2_655 -116.2(3)
